data_7016010
loop_
_publ_author_name
'Gan, Xin'
'Chi, Shao-Ming'
'Mu, Wei-Hua'
'Yao, Jia-Can'
'Quan, Li'
'Li, Cong'
'Bian, Zhao-Yong'
'Chen, Yong'
'Fu, Wen-Fu'

_publ_section_title
;
 Cu(i) and Pb(ii) complexes containing new tris(7-naphthyridyl)methane
 derivatives: Synthesis, structures, spectroscopy and geometric
 conversion.
;
_journal_issue 28
_journal_name_full 'Dalton transactions (Cambridge, England : 2003)'
_journal_page_first 7365
_journal_page_last 7374
_journal_paper_doi 10.1039/c0dt01747g
_journal_volume 40
_journal_year 2011
_chemical_formula_sum 'C49 H42 B Cl3 Cu F4 N6 P'
_chemical_formula_weight 1002.56
_chemical_name_systematic
;
?
;
_space_group_IT_number 15
_symmetry_cell_setting monoclinic
_symmetry_space_group_name_Hall '-C 2yc'
_symmetry_space_group_name_H-M 'C 1 2/c 1'
_atom_sites_solution_hydrogens geom
_atom_sites_solution_primary direct
_atom_sites_solution_secondary difmap
_audit_creation_method SHELXL-97
_cell_angle_alpha 90.00
_cell_angle_beta 99.520(2)
_cell_angle_gamma 90.00
_cell_formula_units_Z 8
_cell_length_a 17.4863(17)
_cell_length_b 17.5038(18)
_cell_length_c 31.150(3)
_cell_measurement_reflns_used 5019
_cell_measurement_temperature 298(2)
_cell_measurement_theta_max 22.245
_cell_measurement_theta_min 2.41
_cell_volume 9403.0(16)
_computing_cell_refinement 'Bruker SMART'
_computing_data_collection 'Bruker SMART'
_computing_data_reduction 'Bruker SAINT'
_computing_molecular_graphics 'Bruker SHELXTL'
_computing_publication_material 'Bruker SHELXTL'
_computing_structure_refinement 'SHELXL-97 (Sheldrick, 1997)'
_computing_structure_solution 'SHELXS-97 (Sheldrick, 1990)'
_diffrn_ambient_temperature 298(2)
_diffrn_measured_fraction_theta_full 0.988
_diffrn_measured_fraction_theta_max 0.988
_diffrn_measurement_device_type 'CCD area detector'
_diffrn_measurement_method 'phi and omega scans'
_diffrn_radiation_monochromator graphite
_diffrn_radiation_source 'fine-focus sealed tube'
_diffrn_radiation_type MoK\a
_diffrn_radiation_wavelength 0.71073
_diffrn_reflns_av_R_equivalents 0.0751
_diffrn_reflns_av_sigmaI/netI 0.0767
_diffrn_reflns_limit_h_max 20
_diffrn_reflns_limit_h_min -20
_diffrn_reflns_limit_k_max 20
_diffrn_reflns_limit_k_min -18
_diffrn_reflns_limit_l_max 37
_diffrn_reflns_limit_l_min -29
_diffrn_reflns_number 23875
_diffrn_reflns_theta_full 25.01
_diffrn_reflns_theta_max 25.01
_diffrn_reflns_theta_min 1.33
_exptl_absorpt_coefficient_mu 0.727
_exptl_absorpt_correction_T_max 0.8564
_exptl_absorpt_correction_T_min 0.7217
_exptl_absorpt_correction_type multi-scan
_exptl_absorpt_process_details sadabs
_exptl_crystal_colour pale-yellow
_exptl_crystal_density_diffrn 1.416
_exptl_crystal_density_method 'not measured'
_exptl_crystal_F_000 4112
_exptl_crystal_size_max 0.48
_exptl_crystal_size_mid 0.45
_exptl_crystal_size_min 0.22
_refine_diff_density_max 0.948
_refine_diff_density_min -0.527
_refine_diff_density_rms 0.086
_refine_ls_extinction_method none
_refine_ls_goodness_of_fit_ref 1.094
_refine_ls_hydrogen_treatment constr
_refine_ls_matrix_type full
_refine_ls_number_parameters 647
_refine_ls_number_reflns 8198
_refine_ls_number_restraints 0
_refine_ls_restrained_S_all 1.094
_refine_ls_R_factor_all 0.1415
_refine_ls_R_factor_gt 0.0943
_refine_ls_shift/su_max 0.001
_refine_ls_shift/su_mean 0.000
_refine_ls_structure_factor_coef Fsqd
_refine_ls_weighting_details 'calc w=1/[\s^2^(Fo^2^)+(0.0759P)^2^+84.7464P] where P=(Fo^2^+2Fc^2^)/3'
_refine_ls_weighting_scheme calc
_refine_ls_wR_factor_gt 0.2175
_refine_ls_wR_factor_ref 0.2476
_reflns_number_gt 5268
_reflns_number_total 8198
_reflns_threshold_expression >2sigma(I)
_cod_data_source_file c0dt01747g.txt
_cod_data_source_block complex-1
_cod_depositor_comments
;
The following automatic conversions were performed:

'_symmetry_cell_setting' value 'Monoclinic' changed to 'monoclinic'
according to /home/saulius/struct/CIF-dictionaries/cif_core.dic
dictionary named 'cif_core.dic' version 2.4.1 from 2010-06-29.

Automatic conversion script
Id: cif_fix_values 1715 2011-07-08 13:25:40Z adriana 
;
_cod_original_cell_volume 9403.1(15)
_cod_original_sg_symbol_H-M C2/c
_cod_database_code 7016010

loop_
_symmetry_equiv_pos_as_xyz
'x, y, z'
'-x, y, -z+1/2'
'x+1/2, y+1/2, z'
'-x+1/2, y+1/2, -z+1/2'
'-x, -y, -z'
'x, -y, z-1/2'
'-x+1/2, -y+1/2, -z'
'x+1/2, -y+1/2, z-1/2'

loop_
_atom_site_label
_atom_site_type_symbol
_atom_site_fract_x
_atom_site_fract_y
_atom_site_fract_z
_atom_site_U_iso_or_equiv
_atom_site_adp_type
_atom_site_occupancy
_atom_site_symmetry_multiplicity
_atom_site_calc_flag
_atom_site_refinement_flags
_atom_site_disorder_assembly
_atom_site_disorder_group
Cu1 Cu 0.07633(5) 0.21900(5) 0.09415(3) 0.0443(3) Uani 1 1 d . . .
Cl1 Cl 0.26583(16) 0.46006(16) 0.12300(11) 0.1014(10) Uani 1 1 d . . .
Cl2 Cl 0.1004(4) 0.2718(4) 0.22644(19) 0.148(3) Uani 0.839(14) 1 d P A 1
Cl3 Cl 0.1304(4) 0.4090(4) 0.2753(2) 0.165(3) Uani 0.839(14) 1 d P A 1
F1 F 0.1648(16) 0.795(3) 0.2178(11) 0.156(12) Uani 0.60(5) 1 d P B 1
F2 F 0.1300(19) 0.8548(18) 0.1552(9) 0.184(12) Uani 0.60(5) 1 d P B 1
F3 F 0.153(2) 0.918(2) 0.2193(14) 0.194(13) Uani 0.60(5) 1 d P B 1
F4 F 0.0476(11) 0.8433(16) 0.2015(12) 0.186(13) Uani 0.60(5) 1 d P B 1
Cl2' Cl 0.073(2) 0.312(2) 0.2472(11) 0.165(15) Uani 0.161(14) 1 d P A 2
Cl3' Cl 0.173(3) 0.442(2) 0.2423(15) 0.20(2) Uani 0.161(14) 1 d P A 2
F1' F 0.0523(17) 0.871(2) 0.1681(14) 0.170(17) Uani 0.40(5) 1 d P B 2
F2' F 0.112(3) 0.895(4) 0.2344(15) 0.187(19) Uani 0.40(5) 1 d P B 2
F3' F 0.127(4) 0.782(5) 0.205(2) 0.19(2) Uani 0.40(5) 1 d P B 2
F4' F 0.178(3) 0.887(3) 0.1785(17) 0.183(19) Uani 0.40(5) 1 d P B 2
N1 N 0.1802(3) 0.1977(3) 0.13821(18) 0.0407(14) Uani 1 1 d . . .
N2 N 0.2273(3) 0.3185(4) 0.1338(2) 0.0526(16) Uani 1 1 d . . .
N3 N 0.0926(3) 0.1101(3) 0.06557(18) 0.0386(13) Uani 1 1 d . . .
N4 N 0.0613(3) 0.1557(4) -0.00424(19) 0.0484(15) Uani 1 1 d . . .
N5 N 0.0150(3) 0.1606(4) 0.13685(18) 0.0473(15) Uani 1 1 d . . .
N6 N -0.0862(3) 0.2469(4) 0.1254(2) 0.0554(17) Uani 1 1 d . . .
P1 P 0.04555(10) 0.32702(11) 0.05946(6) 0.0403(4) Uani 1 1 d . . .
B1 B 0.120(2) 0.855(3) 0.1969(12) 0.176(13) Uani 1 1 d . . .
C1 C 0.1244(4) 0.0711(5) 0.1422(2) 0.0515(19) Uani 1 1 d . . .
H1 H 0.1391 0.0238 0.1583 0.062 Uiso 1 1 calc R . .
C2 C 0.1889(4) 0.1274(4) 0.1543(2) 0.0455(17) Uani 1 1 d . . .
C3 C 0.2407(4) 0.2471(5) 0.1500(2) 0.0453(17) Uani 1 1 d . . .
C4 C 0.2828(5) 0.3672(5) 0.1438(3) 0.058(2) Uani 1 1 d . . .
C5 C 0.3558(5) 0.3537(7) 0.1695(3) 0.075(3) Uani 1 1 d . . .
H5 H 0.3936 0.3914 0.1747 0.090 Uiso 1 1 calc R . .
C6 C 0.3671(5) 0.2841(7) 0.1857(3) 0.070(3) Uani 1 1 d . . .
H6 H 0.4136 0.2729 0.2038 0.084 Uiso 1 1 calc R . .
C7 C 0.3107(4) 0.2267(5) 0.1765(2) 0.055(2) Uani 1 1 d . . .
C8 C 0.3187(4) 0.1531(6) 0.1929(3) 0.062(2) Uani 1 1 d . . .
C9 C 0.2590(5) 0.1038(5) 0.1814(2) 0.059(2) Uani 1 1 d . . .
H9 H 0.2637 0.0536 0.1913 0.071 Uiso 1 1 calc R . .
C10 C 0.3917(6) 0.1270(7) 0.2228(4) 0.102(4) Uani 1 1 d . . .
H10A H 0.3856 0.0748 0.2312 0.153 Uiso 1 1 calc R . .
H10B H 0.4003 0.1587 0.2483 0.153 Uiso 1 1 calc R . .
H10C H 0.4353 0.1309 0.2078 0.153 Uiso 1 1 calc R . .
C11 C 0.1143(4) 0.0524(4) 0.0929(2) 0.0452(17) Uani 1 1 d . . .
C12 C 0.0840(4) 0.0956(4) 0.0218(2) 0.0416(17) Uani 1 1 d . . .
C13 C 0.0529(5) 0.1446(5) -0.0468(3) 0.056(2) Uani 1 1 d . . .
C14 C 0.0690(4) 0.0728(5) -0.0650(3) 0.057(2) Uani 1 1 d . . .
H14 H 0.0631 0.0678 -0.0951 0.069 Uiso 1 1 calc R . .
C15 C 0.0924(4) 0.0126(5) -0.0400(2) 0.0472(18) Uani 1 1 d . . .
C16 C 0.1012(4) 0.0225(4) 0.0059(2) 0.0414(16) Uani 1 1 d . . .
C17 C 0.1240(4) -0.0346(4) 0.0363(3) 0.0493(18) Uani 1 1 d . . .
H17 H 0.1348 -0.0834 0.0271 0.059 Uiso 1 1 calc R . .
C18 C 0.1306(4) -0.0190(4) 0.0793(3) 0.0527(19) Uani 1 1 d . . .
H18 H 0.1463 -0.0571 0.0996 0.063 Uiso 1 1 calc R . .
C19 C 0.0294(7) 0.2126(6) -0.0753(3) 0.089(3) Uani 1 1 d . . .
H19A H 0.0093 0.2516 -0.0586 0.133 Uiso 1 1 calc R . .
H19B H -0.0097 0.1977 -0.0991 0.133 Uiso 1 1 calc R . .
H19C H 0.0738 0.2319 -0.0863 0.133 Uiso 1 1 calc R . .
C20 C 0.1097(5) -0.0627(5) -0.0591(3) 0.064(2) Uani 1 1 d . . .
H20A H 0.1122 -0.0563 -0.0895 0.096 Uiso 1 1 calc R . .
H20B H 0.0694 -0.0985 -0.0559 0.096 Uiso 1 1 calc R . .
H20C H 0.1585 -0.0817 -0.0443 0.096 Uiso 1 1 calc R . .
C21 C 0.0474(4) 0.0986(4) 0.1544(2) 0.0486(18) Uani 1 1 d . . .
C22 C -0.0557(4) 0.1834(5) 0.1456(2) 0.0481(18) Uani 1 1 d . . .
C23 C -0.1558(5) 0.2683(6) 0.1318(3) 0.068(2) Uani 1 1 d . . .
C24 C -0.1981(5) 0.2262(8) 0.1591(3) 0.088(4) Uani 1 1 d . . .
H24 H -0.2468 0.2434 0.1630 0.106 Uiso 1 1 calc R . .
C25 C -0.1696(6) 0.1621(7) 0.1794(3) 0.076(3) Uani 1 1 d . . .
C26 C -0.0953(5) 0.1381(6) 0.1732(3) 0.059(2) Uani 1 1 d . . .
C27 C -0.0585(6) 0.0738(6) 0.1922(3) 0.073(3) Uani 1 1 d . . .
H27 H -0.0819 0.0449 0.2115 0.087 Uiso 1 1 calc R . .
C28 C 0.0128(5) 0.0522(5) 0.1827(2) 0.062(2) Uani 1 1 d . . .
H28 H 0.0372 0.0081 0.1947 0.074 Uiso 1 1 calc R . .
C29 C -0.1882(5) 0.3445(8) 0.1082(4) 0.103(4) Uani 1 1 d . . .
H29A H -0.1558 0.3866 0.1195 0.155 Uiso 1 1 calc R . .
H29B H -0.2401 0.3532 0.1134 0.155 Uiso 1 1 calc R . .
H29C H -0.1884 0.3398 0.0775 0.155 Uiso 1 1 calc R . .
C30 C -0.2145(7) 0.1173(8) 0.2092(4) 0.119(5) Uani 1 1 d . . .
H30A H -0.1986 0.1337 0.2387 0.179 Uiso 1 1 calc R . .
H30B H -0.2040 0.0638 0.2069 0.179 Uiso 1 1 calc R . .
H30C H -0.2690 0.1264 0.2006 0.179 Uiso 1 1 calc R . .
C31 C -0.0523(4) 0.3329(4) 0.0278(2) 0.0422(16) Uani 1 1 d . . .
C32 C -0.0950(4) 0.3984(5) 0.0208(3) 0.055(2) Uani 1 1 d . . .
H32 H -0.0754 0.4432 0.0345 0.066 Uiso 1 1 calc R . .
C33 C -0.1659(5) 0.4004(6) -0.0058(3) 0.069(2) Uani 1 1 d . . .
H33 H -0.1939 0.4457 -0.0100 0.082 Uiso 1 1 calc R . .
C34 C -0.1945(5) 0.3358(7) -0.0257(4) 0.091(3) Uani 1 1 d . . .
H34 H -0.2418 0.3368 -0.0445 0.110 Uiso 1 1 calc R . .
C35 C -0.1546(5) 0.2690(6) -0.0185(4) 0.094(4) Uani 1 1 d . . .
H35 H -0.1758 0.2241 -0.0313 0.113 Uiso 1 1 calc R . .
C36 C -0.0841(4) 0.2676(5) 0.0073(3) 0.070(3) Uani 1 1 d . . .
H36 H -0.0567 0.2218 0.0113 0.084 Uiso 1 1 calc R . .
C37 C 0.1054(4) 0.3516(4) 0.0186(2) 0.0420(16) Uani 1 1 d . . .
C38 C 0.1817(4) 0.3305(6) 0.0247(3) 0.070(3) Uani 1 1 d . . .
H38 H 0.2021 0.3044 0.0500 0.084 Uiso 1 1 calc R . .
C39 C 0.2293(5) 0.3464(6) -0.0051(3) 0.078(3) Uani 1 1 d . . .
H39 H 0.2811 0.3317 0.0004 0.094 Uiso 1 1 calc R . .
C40 C 0.2005(5) 0.3838(6) -0.0427(3) 0.077(3) Uani 1 1 d . . .
H40 H 0.2327 0.3948 -0.0628 0.092 Uiso 1 1 calc R . .
C41 C 0.1232(5) 0.4054(5) -0.0508(3) 0.066(2) Uani 1 1 d . . .
H41 H 0.1031 0.4305 -0.0765 0.079 Uiso 1 1 calc R . .
C42 C 0.0763(5) 0.3892(5) -0.0201(3) 0.056(2) Uani 1 1 d . . .
H42 H 0.0244 0.4037 -0.0255 0.067 Uiso 1 1 calc R . .
C43 C 0.0501(4) 0.4137(5) 0.0924(2) 0.0501(19) Uani 1 1 d . . .
C44 C 0.0279(5) 0.4092(6) 0.1331(3) 0.072(3) Uani 1 1 d . . .
H44 H 0.0115 0.3627 0.1428 0.086 Uiso 1 1 calc R . .
C45 C 0.0301(7) 0.4742(8) 0.1596(4) 0.106(4) Uani 1 1 d . . .
H45 H 0.0147 0.4704 0.1866 0.127 Uiso 1 1 calc R . .
C46 C 0.0543(7) 0.5419(7) 0.1464(4) 0.087(3) Uani 1 1 d . . .
H46 H 0.0552 0.5847 0.1642 0.105 Uiso 1 1 calc R . .
C47 C 0.0776(6) 0.5471(5) 0.1063(3) 0.073(3) Uani 1 1 d . . .
H47 H 0.0950 0.5936 0.0971 0.088 Uiso 1 1 calc R . .
C48 C 0.0752(5) 0.4839(5) 0.0796(3) 0.059(2) Uani 1 1 d . . .
H48 H 0.0907 0.4885 0.0526 0.071 Uiso 1 1 calc R . .
C49 C 0.1623(9) 0.3448(11) 0.2393(5) 0.141(6) Uani 1 1 d . . .
H49A H 0.1687 0.3716 0.2129 0.169 Uiso 0.839(14) 1 calc PR A 1
H49B H 0.2125 0.3248 0.2523 0.169 Uiso 0.839(14) 1 calc PR A 1
H49C H 0.2017 0.3214 0.2608 0.169 Uiso 0.161(14) 1 d PR A 2
H49D H 0.1713 0.3259 0.2113 0.169 Uiso 0.161(14) 1 d PR A 2

loop_
_atom_site_aniso_label
_atom_site_aniso_U_11
_atom_site_aniso_U_22
_atom_site_aniso_U_33
_atom_site_aniso_U_23
_atom_site_aniso_U_13
_atom_site_aniso_U_12
Cu1 0.0404(5) 0.0460(5) 0.0466(5) 0.0066(4) 0.0078(4) 0.0048(4)
Cl1 0.0847(18) 0.0685(18) 0.150(3) 0.0100(17) 0.0169(17) -0.0224(14)
Cl2 0.209(6) 0.124(4) 0.099(4) -0.024(3) -0.013(4) 0.025(4)
Cl3 0.218(6) 0.143(5) 0.126(5) -0.037(4) 0.010(4) 0.028(4)
F1 0.105(16) 0.24(3) 0.123(18) 0.052(18) 0.019(13) 0.03(2)
F2 0.15(2) 0.27(3) 0.130(17) 0.068(17) 0.019(15) 0.009(18)
F3 0.15(2) 0.27(4) 0.16(3) 0.05(2) 0.02(2) 0.01(2)
F4 0.113(14) 0.28(3) 0.17(3) 0.05(2) 0.031(14) 0.018(15)
Cl2' 0.21(3) 0.16(3) 0.12(2) -0.01(2) 0.02(2) 0.03(2)
Cl3' 0.26(5) 0.18(4) 0.15(3) -0.01(3) -0.02(3) -0.01(3)
F1' 0.12(2) 0.25(4) 0.13(3) 0.05(2) 0.011(19) 0.028(19)
F2' 0.15(4) 0.27(4) 0.14(3) 0.05(3) 0.04(2) 0.02(3)
F3' 0.15(5) 0.25(5) 0.15(4) 0.05(4) 0.04(3) 0.03(5)
F4' 0.14(3) 0.27(4) 0.15(4) 0.05(3) 0.04(3) 0.02(3)
N1 0.040(3) 0.040(3) 0.040(3) 0.005(3) -0.001(2) 0.007(3)
N2 0.045(3) 0.058(4) 0.054(4) -0.008(3) 0.005(3) -0.004(3)
N3 0.037(3) 0.039(3) 0.040(3) 0.006(3) 0.008(2) 0.003(3)
N4 0.051(4) 0.056(4) 0.038(3) 0.010(3) 0.006(3) 0.007(3)
N5 0.048(3) 0.055(4) 0.041(3) 0.002(3) 0.012(3) -0.002(3)
N6 0.042(3) 0.069(5) 0.057(4) 0.002(4) 0.015(3) 0.006(3)
P1 0.0351(9) 0.0408(11) 0.0454(10) 0.0053(8) 0.0078(8) 0.0030(8)
B1 0.14(3) 0.26(5) 0.14(3) 0.05(3) 0.04(2) 0.02(3)
C1 0.057(5) 0.054(5) 0.042(4) 0.009(4) 0.006(3) 0.006(4)
C2 0.047(4) 0.053(5) 0.036(4) 0.001(3) 0.008(3) 0.007(4)
C3 0.040(4) 0.059(5) 0.036(4) 0.001(3) 0.004(3) 0.001(4)
C4 0.060(5) 0.050(5) 0.067(5) -0.011(4) 0.016(4) -0.016(4)
C5 0.055(5) 0.097(8) 0.072(6) -0.012(6) 0.009(5) -0.025(5)
C6 0.040(4) 0.110(9) 0.058(5) -0.007(6) 0.001(4) -0.017(5)
C7 0.041(4) 0.078(6) 0.045(4) -0.008(4) 0.006(3) 0.004(4)
C8 0.041(4) 0.092(7) 0.049(5) 0.002(5) -0.004(4) 0.007(5)
C9 0.071(5) 0.053(5) 0.052(5) 0.010(4) 0.004(4) 0.034(4)
C10 0.085(7) 0.105(9) 0.100(8) -0.004(7) -0.029(6) 0.023(7)
C11 0.042(4) 0.051(5) 0.043(4) 0.006(3) 0.008(3) 0.008(3)
C12 0.030(3) 0.052(5) 0.044(4) 0.000(3) 0.008(3) -0.001(3)
C13 0.054(5) 0.066(6) 0.047(5) 0.006(4) 0.003(4) 0.006(4)
C14 0.052(5) 0.074(6) 0.044(4) -0.012(4) 0.007(4) -0.007(4)
C15 0.034(4) 0.057(5) 0.050(4) -0.013(4) 0.006(3) -0.008(3)
C16 0.033(3) 0.042(4) 0.051(4) -0.004(3) 0.010(3) -0.002(3)
C17 0.050(4) 0.037(4) 0.064(5) -0.007(4) 0.017(4) 0.006(3)
C18 0.054(4) 0.036(4) 0.069(5) 0.011(4) 0.013(4) 0.007(3)
C19 0.137(9) 0.077(7) 0.050(5) 0.011(5) 0.009(6) 0.026(7)
C20 0.061(5) 0.062(6) 0.071(6) -0.020(4) 0.015(4) -0.003(4)
C21 0.059(5) 0.042(4) 0.044(4) -0.011(3) 0.009(4) -0.012(4)
C22 0.047(4) 0.060(5) 0.040(4) -0.015(4) 0.013(3) -0.010(4)
C23 0.053(5) 0.093(8) 0.062(5) -0.008(5) 0.018(4) 0.005(5)
C24 0.053(5) 0.141(11) 0.080(7) -0.035(7) 0.036(5) -0.019(6)
C25 0.067(6) 0.098(8) 0.069(6) -0.010(6) 0.026(5) -0.011(6)
C26 0.063(5) 0.077(6) 0.043(4) -0.018(4) 0.022(4) -0.025(5)
C27 0.086(7) 0.089(8) 0.048(5) 0.002(5) 0.023(5) -0.029(6)
C28 0.081(6) 0.065(6) 0.042(4) 0.002(4) 0.017(4) -0.010(5)
C29 0.050(5) 0.174(13) 0.092(8) -0.002(8) 0.030(5) 0.028(7)
C30 0.105(9) 0.137(12) 0.138(11) 0.001(9) 0.086(8) -0.010(8)
C31 0.042(4) 0.039(4) 0.047(4) 0.006(3) 0.011(3) 0.002(3)
C32 0.047(4) 0.045(5) 0.072(5) 0.006(4) 0.007(4) 0.010(4)
C33 0.046(5) 0.061(6) 0.099(7) 0.010(5) 0.012(5) 0.010(4)
C34 0.041(5) 0.086(8) 0.134(9) 0.004(7) -0.022(5) 0.011(5)
C35 0.053(5) 0.063(7) 0.152(10) -0.037(6) -0.026(6) 0.007(5)
C36 0.044(4) 0.048(5) 0.115(8) -0.004(5) 0.005(5) 0.014(4)
C37 0.040(4) 0.041(4) 0.046(4) -0.004(3) 0.011(3) 0.002(3)
C38 0.041(4) 0.107(8) 0.061(5) 0.016(5) 0.007(4) 0.006(5)
C39 0.042(5) 0.109(8) 0.087(7) 0.012(6) 0.022(5) -0.003(5)
C40 0.065(6) 0.091(8) 0.084(7) 0.011(6) 0.038(5) -0.013(5)
C41 0.072(6) 0.066(6) 0.066(6) 0.019(5) 0.029(5) 0.007(5)
C42 0.052(4) 0.051(5) 0.068(5) 0.009(4) 0.023(4) 0.009(4)
C43 0.037(4) 0.057(5) 0.054(5) -0.002(4) 0.002(3) 0.003(3)
C44 0.084(6) 0.066(6) 0.072(6) -0.006(5) 0.028(5) -0.002(5)
C45 0.128(10) 0.124(12) 0.072(7) -0.028(8) 0.033(7) 0.013(9)
C46 0.108(8) 0.070(7) 0.081(8) -0.024(6) 0.008(6) 0.008(6)
C47 0.083(6) 0.048(5) 0.087(7) 0.002(5) 0.007(5) 0.001(5)
C48 0.073(5) 0.041(5) 0.066(5) 0.002(4) 0.019(4) 0.000(4)
C49 0.126(12) 0.187(19) 0.112(11) 0.000(12) 0.027(9) 0.032(12)

loop_
_atom_type_symbol
_atom_type_description
_atom_type_scat_dispersion_real
_atom_type_scat_dispersion_imag
_atom_type_scat_source
C C 0.0033 0.0016 'International Tables Vol C Tables 4.2.6.8 and 6.1.1.4'
H H 0.0000 0.0000 'International Tables Vol C Tables 4.2.6.8 and 6.1.1.4'
N N 0.0061 0.0033 'International Tables Vol C Tables 4.2.6.8 and 6.1.1.4'
P P 0.1023 0.0942 'International Tables Vol C Tables 4.2.6.8 and 6.1.1.4'
Cu Cu 0.3201 1.2651 'International Tables Vol C Tables 4.2.6.8 and 6.1.1.4'
Cl Cl 0.1484 0.1585 'International Tables Vol C Tables 4.2.6.8 and 6.1.1.4'
B B 0.0013 0.0007 'International Tables Vol C Tables 4.2.6.8 and 6.1.1.4'
F F 0.0171 0.0103 'International Tables Vol C Tables 4.2.6.8 and 6.1.1.4'

loop_
_geom_angle_atom_site_label_1
_geom_angle_atom_site_label_2
_geom_angle_atom_site_label_3
_geom_angle
_geom_angle_site_symmetry_1
_geom_angle_site_symmetry_3
_geom_angle_publ_flag
N5 Cu1 N1 88.7(2) . . ?
N5 Cu1 N3 87.0(2) . . ?
N1 Cu1 N3 87.4(2) . . ?
N5 Cu1 P1 128.18(18) . . ?
N1 Cu1 P1 125.65(17) . . ?
N3 Cu1 P1 126.79(16) . . ?
C49 Cl2 H49D 33.5 . . ?
C2 N1 C3 116.7(6) . . ?
C2 N1 Cu1 116.1(5) . . ?
C3 N1 Cu1 127.1(5) . . ?
C4 N2 C3 116.4(7) . . ?
C11 N3 C12 117.8(6) . . ?
C11 N3 Cu1 116.9(5) . . ?
C12 N3 Cu1 125.3(5) . . ?
C13 N4 C12 117.4(7) . . ?
C21 N5 C22 120.3(6) . . ?
C21 N5 Cu1 115.9(5) . . ?
C22 N5 Cu1 123.8(5) . . ?
C23 N6 C22 117.9(7) . . ?
C43 P1 C37 102.7(3) . . ?
C43 P1 C31 101.9(3) . . ?
C37 P1 C31 101.7(3) . . ?
C43 P1 Cu1 117.0(3) . . ?
C37 P1 Cu1 115.0(2) . . ?
C31 P1 Cu1 116.3(2) . . ?
F3' B1 F4 84(5) . . ?
F3' B1 F2 98(5) . . ?
F4 B1 F2 113(4) . . ?
F3' B1 F4' 115(4) . . ?
F4 B1 F4' 155(4) . . ?
F2 B1 F4' 51(2) . . ?
F3' B1 F3 132(5) . . ?
F4 B1 F3 114(4) . . ?
F2 B1 F3 113(4) . . ?
F4' B1 F3 67(4) . . ?
F3' B1 F2' 111(4) . . ?
F4 B1 F2' 76(3) . . ?
F2 B1 F2' 150(6) . . ?
F4' B1 F2' 109(6) . . ?
F3 B1 F2' 42(3) . . ?
F3' B1 F1' 111(6) . . ?
F4 B1 F1' 51(2) . . ?
F2 B1 F1' 67(2) . . ?
F4' B1 F1' 105(3) . . ?
F3 B1 F1' 114(4) . . ?
F2' B1 F1' 104(3) . . ?
F3' B1 F1 32(3) . . ?
F4 B1 F1 107(4) . . ?
F2 B1 F1 107(4) . . ?
F4' B1 F1 96(3) . . ?
F3 B1 F1 102(3) . . ?
F2' B1 F1 97(3) . . ?
F1' B1 F1 143(5) . . ?
C2 C1 C21 112.7(6) . . ?
C2 C1 C11 110.1(6) . . ?
C21 C1 C11 110.4(6) . . ?
C2 C1 H1 107.8 . . ?
C21 C1 H1 107.8 . . ?
C11 C1 H1 107.8 . . ?
N1 C2 C9 121.7(7) . . ?
N1 C2 C1 118.8(6) . . ?
C9 C2 C1 119.5(7) . . ?
N2 C3 N1 114.0(6) . . ?
N2 C3 C7 122.3(7) . . ?
N1 C3 C7 123.8(7) . . ?
N2 C4 C5 126.8(9) . . ?
N2 C4 Cl1 116.7(7) . . ?
C5 C4 Cl1 116.6(7) . . ?
C6 C5 C4 115.9(8) . . ?
C6 C5 H5 122.0 . . ?
C4 C5 H5 122.0 . . ?
C5 C6 C7 121.7(8) . . ?
C5 C6 H6 119.1 . . ?
C7 C6 H6 119.1 . . ?
C8 C7 C6 124.5(8) . . ?
C8 C7 C3 118.6(7) . . ?
C6 C7 C3 116.9(8) . . ?
C9 C8 C7 117.9(7) . . ?
C9 C8 C10 120.1(9) . . ?
C7 C8 C10 122.0(9) . . ?
C8 C9 C2 121.3(8) . . ?
C8 C9 H9 119.4 . . ?
C2 C9 H9 119.4 . . ?
C8 C10 H10A 109.5 . . ?
C8 C10 H10B 109.5 . . ?
H10A C10 H10B 109.5 . . ?
C8 C10 H10C 109.5 . . ?
H10A C10 H10C 109.5 . . ?
H10B C10 H10C 109.5 . . ?
N3 C11 C18 123.2(7) . . ?
N3 C11 C1 116.4(6) . . ?
C18 C11 C1 120.3(7) . . ?
N4 C12 N3 115.2(6) . . ?
N4 C12 C16 123.5(6) . . ?
N3 C12 C16 121.2(6) . . ?
N4 C13 C14 122.1(7) . . ?
N4 C13 C19 116.8(8) . . ?
C14 C13 C19 121.0(7) . . ?
C15 C14 C13 121.7(7) . . ?
C15 C14 H14 119.2 . . ?
C13 C14 H14 119.2 . . ?
C14 C15 C16 117.5(7) . . ?
C14 C15 C20 121.7(7) . . ?
C16 C15 C20 120.7(7) . . ?
C17 C16 C15 124.7(7) . . ?
C17 C16 C12 117.6(6) . . ?
C15 C16 C12 117.7(7) . . ?
C18 C17 C16 119.9(7) . . ?
C18 C17 H17 120.1 . . ?
C16 C17 H17 120.1 . . ?
C17 C18 C11 120.3(7) . . ?
C17 C18 H18 119.9 . . ?
C11 C18 H18 119.9 . . ?
C13 C19 H19A 109.5 . . ?
C13 C19 H19B 109.5 . . ?
H19A C19 H19B 109.5 . . ?
C13 C19 H19C 109.5 . . ?
H19A C19 H19C 109.5 . . ?
H19B C19 H19C 109.5 . . ?
C15 C20 H20A 109.5 . . ?
C15 C20 H20B 109.5 . . ?
H20A C20 H20B 109.5 . . ?
C15 C20 H20C 109.5 . . ?
H20A C20 H20C 109.5 . . ?
H20B C20 H20C 109.5 . . ?
N5 C21 C28 122.8(7) . . ?
N5 C21 C1 119.9(7) . . ?
C28 C21 C1 117.3(7) . . ?
N6 C22 N5 116.7(6) . . ?
N6 C22 C26 123.1(7) . . ?
N5 C22 C26 120.1(8) . . ?
N6 C23 C24 121.9(10) . . ?
N6 C23 C29 116.0(8) . . ?
C24 C23 C29 122.2(8) . . ?
C25 C24 C23 121.7(9) . . ?
C25 C24 H24 119.1 . . ?
C23 C24 H24 119.1 . . ?
C24 C25 C26 117.6(9) . . ?
C24 C25 C30 121.8(10) . . ?
C26 C25 C30 120.5(11) . . ?
C27 C26 C25 124.0(9) . . ?
C27 C26 C22 118.2(8) . . ?
C25 C26 C22 117.8(9) . . ?
C26 C27 C28 120.4(8) . . ?
C26 C27 H27 119.8 . . ?
C28 C27 H27 119.8 . . ?
C27 C28 C21 118.2(9) . . ?
C27 C28 H28 120.9 . . ?
C21 C28 H28 120.9 . . ?
C23 C29 H29A 109.5 . . ?
C23 C29 H29B 109.5 . . ?
H29A C29 H29B 109.5 . . ?
C23 C29 H29C 109.5 . . ?
H29A C29 H29C 109.5 . . ?
H29B C29 H29C 109.5 . . ?
C25 C30 H30A 109.5 . . ?
C25 C30 H30B 109.5 . . ?
H30A C30 H30B 109.5 . . ?
C25 C30 H30C 109.5 . . ?
H30A C30 H30C 109.5 . . ?
H30B C30 H30C 109.5 . . ?
C32 C31 C36 117.0(7) . . ?
C32 C31 P1 124.7(6) . . ?
C36 C31 P1 118.2(6) . . ?
C31 C32 C33 122.1(8) . . ?
C31 C32 H32 118.9 . . ?
C33 C32 H32 118.9 . . ?
C34 C33 C32 119.2(8) . . ?
C34 C33 H33 120.4 . . ?
C32 C33 H33 120.4 . . ?
C33 C34 C35 120.3(8) . . ?
C33 C34 H34 119.9 . . ?
C35 C34 H34 119.9 . . ?
C36 C35 C34 120.3(9) . . ?
C36 C35 H35 119.8 . . ?
C34 C35 H35 119.8 . . ?
C35 C36 C31 121.0(8) . . ?
C35 C36 H36 119.5 . . ?
C31 C36 H36 119.5 . . ?
C38 C37 C42 117.2(7) . . ?
C38 C37 P1 119.8(6) . . ?
C42 C37 P1 123.0(5) . . ?
C37 C38 C39 122.5(8) . . ?
C37 C38 H38 118.8 . . ?
C39 C38 H38 118.8 . . ?
C40 C39 C38 120.0(8) . . ?
C40 C39 H39 120.0 . . ?
C38 C39 H39 120.0 . . ?
C39 C40 C41 119.9(8) . . ?
C39 C40 H40 120.0 . . ?
C41 C40 H40 120.0 . . ?
C40 C41 C42 119.2(8) . . ?
C40 C41 H41 120.4 . . ?
C42 C41 H41 120.4 . . ?
C41 C42 C37 121.2(7) . . ?
C41 C42 H42 119.4 . . ?
C37 C42 H42 119.4 . . ?
C48 C43 C44 117.6(8) . . ?
C48 C43 P1 124.2(6) . . ?
C44 C43 P1 118.2(7) . . ?
C43 C44 C45 120.4(10) . . ?
C43 C44 H44 119.8 . . ?
C45 C44 H44 119.8 . . ?
C46 C45 C44 121.1(11) . . ?
C46 C45 H45 119.5 . . ?
C44 C45 H45 119.5 . . ?
C45 C46 C47 119.2(10) . . ?
C45 C46 H46 120.4 . . ?
C47 C46 H46 120.4 . . ?
C48 C47 C46 120.5(9) . . ?
C48 C47 H47 119.8 . . ?
C46 C47 H47 119.8 . . ?
C47 C48 C43 121.2(8) . . ?
C47 C48 H48 119.4 . . ?
C43 C48 H48 119.4 . . ?
Cl2 C49 Cl3' 145.8(19) . . ?
Cl2 C49 Cl2' 38.6(14) . . ?
Cl3' C49 Cl2' 114(2) . . ?
Cl2 C49 Cl3 112.5(10) . . ?
Cl3' C49 Cl3 50.6(19) . . ?
Cl2' C49 Cl3 74.0(16) . . ?
Cl2 C49 H49A 109.1 . . ?
Cl3' C49 H49A 62.6 . . ?
Cl2' C49 H49A 121.2 . . ?
Cl3 C49 H49A 109.1 . . ?
Cl2 C49 H49B 109.1 . . ?
Cl3' C49 H49B 104.9 . . ?
Cl2' C49 H49B 127.1 . . ?
Cl3 C49 H49B 109.1 . . ?
H49A C49 H49B 107.8 . . ?
Cl2 C49 H49C 101.5 . . ?
Cl3' C49 H49C 109.0 . . ?
Cl2' C49 H49C 108.7 . . ?
Cl3 C49 H49C 95.3 . . ?
H49A C49 H49C 128.5 . . ?
H49B C49 H49C 21.1 . . ?
Cl2 C49 H49D 73.8 . . ?
Cl3' C49 H49D 110.9 . . ?
Cl2' C49 H49D 107.8 . . ?
Cl3 C49 H49D 156.2 . . ?
H49A C49 H49D 48.9 . . ?
H49B C49 H49D 89.0 . . ?
H49C C49 H49D 106.0 . . ?

loop_
_geom_bond_atom_site_label_1
_geom_bond_atom_site_label_2
_geom_bond_distance
_geom_bond_site_symmetry_2
_geom_bond_publ_flag
Cu1 N5 2.106(6) . ?
Cu1 N1 2.121(5) . ?
Cu1 N3 2.142(6) . ?
Cu1 P1 2.200(2) . ?
Cl1 C4 1.756(9) . ?
Cl2 C49 1.679(19) . ?
Cl2 H49D 1.6895 . ?
Cl3 C49 1.744(17) . ?
F1 B1 1.41(6) . ?
F2 B1 1.34(4) . ?
F3 B1 1.37(5) . ?
F4 B1 1.32(4) . ?
Cl2' C49 1.72(4) . ?
Cl3' C49 1.71(4) . ?
F1' B1 1.39(5) . ?
F2' B1 1.39(7) . ?
F3' B1 1.32(9) . ?
F4' B1 1.36(5) . ?
N1 C2 1.327(9) . ?
N1 C3 1.368(9) . ?
N2 C4 1.291(9) . ?
N2 C3 1.353(10) . ?
N3 C11 1.336(9) . ?
N3 C12 1.372(8) . ?
N4 C13 1.323(9) . ?
N4 C12 1.347(9) . ?
N5 C21 1.302(10) . ?
N5 C22 1.368(9) . ?
N6 C23 1.319(10) . ?
N6 C22 1.344(10) . ?
P1 C43 1.826(8) . ?
P1 C37 1.829(7) . ?
P1 C31 1.831(7) . ?
C1 C2 1.499(11) . ?
C1 C21 1.535(10) . ?
C1 C11 1.554(10) . ?
C1 H1 0.9800 . ?
C2 C9 1.429(10) . ?
C3 C7 1.405(10) . ?
C4 C5 1.410(12) . ?
C5 C6 1.321(13) . ?
C5 H5 0.9300 . ?
C6 C7 1.404(12) . ?
C6 H6 0.9300 . ?
C7 C8 1.384(12) . ?
C8 C9 1.356(12) . ?
C8 C10 1.522(12) . ?
C9 H9 0.9300 . ?
C10 H10A 0.9600 . ?
C10 H10B 0.9600 . ?
C10 H10C 0.9600 . ?
C11 C18 1.365(10) . ?
C12 C16 1.422(10) . ?
C13 C14 1.428(11) . ?
C13 C19 1.500(12) . ?
C14 C15 1.333(11) . ?
C14 H14 0.9300 . ?
C15 C16 1.422(10) . ?
C15 C20 1.499(11) . ?
C16 C17 1.390(10) . ?
C17 C18 1.353(11) . ?
C17 H17 0.9300 . ?
C18 H18 0.9300 . ?
C19 H19A 0.9600 . ?
C19 H19B 0.9600 . ?
C19 H19C 0.9600 . ?
C20 H20A 0.9600 . ?
C20 H20B 0.9600 . ?
C20 H20C 0.9600 . ?
C21 C28 1.408(11) . ?
C22 C26 1.429(11) . ?
C23 C24 1.421(13) . ?
C23 C29 1.582(15) . ?
C24 C25 1.342(15) . ?
C24 H24 0.9300 . ?
C25 C26 1.410(13) . ?
C25 C30 1.527(14) . ?
C26 C27 1.379(13) . ?
C27 C28 1.380(12) . ?
C27 H27 0.9300 . ?
C28 H28 0.9300 . ?
C29 H29A 0.9600 . ?
C29 H29B 0.9600 . ?
C29 H29C 0.9600 . ?
C30 H30A 0.9600 . ?
C30 H30B 0.9600 . ?
C30 H30C 0.9600 . ?
C31 C32 1.367(10) . ?
C31 C36 1.380(11) . ?
C32 C33 1.373(11) . ?
C32 H32 0.9300 . ?
C33 C34 1.346(13) . ?
C33 H33 0.9300 . ?
C34 C35 1.360(13) . ?
C34 H34 0.9300 . ?
C35 C36 1.357(12) . ?
C35 H35 0.9300 . ?
C36 H36 0.9300 . ?
C37 C38 1.366(10) . ?
C37 C42 1.394(10) . ?
C38 C39 1.374(11) . ?
C38 H38 0.9300 . ?
C39 C40 1.363(13) . ?
C39 H39 0.9300 . ?
C40 C41 1.386(12) . ?
C40 H40 0.9300 . ?
C41 C42 1.389(10) . ?
C41 H41 0.9300 . ?
C42 H42 0.9300 . ?
C43 C48 1.384(11) . ?
C43 C44 1.387(11) . ?
C44 C45 1.402(14) . ?
C44 H44 0.9300 . ?
C45 C46 1.345(16) . ?
C45 H45 0.9300 . ?
C46 C47 1.382(14) . ?
C46 H46 0.9300 . ?
C47 C48 1.380(12) . ?
C47 H47 0.9300 . ?
C48 H48 0.9300 . ?
C49 H49A 0.9700 . ?
C49 H49B 0.9700 . ?
C49 H49C 0.9700 . ?
C49 H49D 0.9700 . ?

loop_
_geom_torsion_atom_site_label_1
_geom_torsion_atom_site_label_2
_geom_torsion_atom_site_label_3
_geom_torsion_atom_site_label_4
_geom_torsion
_geom_torsion_site_symmetry_1
_geom_torsion_site_symmetry_2
_geom_torsion_site_symmetry_3
_geom_torsion_site_symmetry_4
_geom_torsion_publ_flag
N5 Cu1 N1 C2 44.6(5) . . . . ?
N3 Cu1 N1 C2 -42.4(5) . . . . ?
P1 Cu1 N1 C2 -177.2(4) . . . . ?
N5 Cu1 N1 C3 -139.1(6) . . . . ?
N3 Cu1 N1 C3 133.9(6) . . . . ?
P1 Cu1 N1 C3 -1.0(6) . . . . ?
N5 Cu1 N3 C11 -45.5(5) . . . . ?
N1 Cu1 N3 C11 43.4(5) . . . . ?
P1 Cu1 N3 C11 177.3(4) . . . . ?
N5 Cu1 N3 C12 135.9(5) . . . . ?
N1 Cu1 N3 C12 -135.3(5) . . . . ?
P1 Cu1 N3 C12 -1.3(6) . . . . ?
N1 Cu1 N5 C21 -41.4(5) . . . . ?
N3 Cu1 N5 C21 46.0(5) . . . . ?
P1 Cu1 N5 C21 -177.8(4) . . . . ?
N1 Cu1 N5 C22 140.4(6) . . . . ?
N3 Cu1 N5 C22 -132.2(6) . . . . ?
P1 Cu1 N5 C22 4.0(7) . . . . ?
N5 Cu1 P1 C43 68.8(3) . . . . ?
N1 Cu1 P1 C43 -53.1(3) . . . . ?
N3 Cu1 P1 C43 -170.9(3) . . . . ?
N5 Cu1 P1 C37 -170.6(3) . . . . ?
N1 Cu1 P1 C37 67.5(3) . . . . ?
N3 Cu1 P1 C37 -50.2(3) . . . . ?
N5 Cu1 P1 C31 -51.9(3) . . . . ?
N1 Cu1 P1 C31 -173.8(3) . . . . ?
N3 Cu1 P1 C31 68.4(3) . . . . ?
C3 N1 C2 C9 -2.0(10) . . . . ?
Cu1 N1 C2 C9 174.7(5) . . . . ?
C3 N1 C2 C1 -179.9(6) . . . . ?
Cu1 N1 C2 C1 -3.2(8) . . . . ?
C21 C1 C2 N1 -57.4(9) . . . . ?
C11 C1 C2 N1 66.4(8) . . . . ?
C21 C1 C2 C9 124.6(7) . . . . ?
C11 C1 C2 C9 -111.6(7) . . . . ?
C4 N2 C3 N1 -179.6(6) . . . . ?
C4 N2 C3 C7 0.4(10) . . . . ?
C2 N1 C3 N2 -177.9(6) . . . . ?
Cu1 N1 C3 N2 5.8(9) . . . . ?
C2 N1 C3 C7 2.1(10) . . . . ?
Cu1 N1 C3 C7 -174.2(5) . . . . ?
C3 N2 C4 C5 0.5(12) . . . . ?
C3 N2 C4 Cl1 -179.8(5) . . . . ?
N2 C4 C5 C6 -1.8(14) . . . . ?
Cl1 C4 C5 C6 178.4(7) . . . . ?
C4 C5 C6 C7 2.3(14) . . . . ?
C5 C6 C7 C8 -179.2(9) . . . . ?
C5 C6 C7 C3 -1.6(13) . . . . ?
N2 C3 C7 C8 177.9(7) . . . . ?
N1 C3 C7 C8 -2.1(11) . . . . ?
N2 C3 C7 C6 0.2(11) . . . . ?
N1 C3 C7 C6 -179.9(7) . . . . ?
C6 C7 C8 C9 179.5(8) . . . . ?
C3 C7 C8 C9 1.9(11) . . . . ?
C6 C7 C8 C10 -0.7(13) . . . . ?
C3 C7 C8 C10 -178.3(8) . . . . ?
C7 C8 C9 C2 -2.0(12) . . . . ?
C10 C8 C9 C2 178.3(8) . . . . ?
N1 C2 C9 C8 2.1(11) . . . . ?
C1 C2 C9 C8 179.9(7) . . . . ?
C12 N3 C11 C18 2.2(10) . . . . ?
Cu1 N3 C11 C18 -176.6(6) . . . . ?
C12 N3 C11 C1 179.4(6) . . . . ?
Cu1 N3 C11 C1 0.6(8) . . . . ?
C2 C1 C11 N3 -64.0(8) . . . . ?
C21 C1 C11 N3 61.1(8) . . . . ?
C2 C1 C11 C18 113.3(8) . . . . ?
C21 C1 C11 C18 -121.6(8) . . . . ?
C13 N4 C12 N3 179.4(6) . . . . ?
C13 N4 C12 C16 1.8(10) . . . . ?
C11 N3 C12 N4 179.4(6) . . . . ?
Cu1 N3 C12 N4 -2.0(8) . . . . ?
C11 N3 C12 C16 -3.0(9) . . . . ?
Cu1 N3 C12 C16 175.7(4) . . . . ?
C12 N4 C13 C14 -1.7(11) . . . . ?
C12 N4 C13 C19 -178.6(8) . . . . ?
N4 C13 C14 C15 1.1(12) . . . . ?
C19 C13 C14 C15 177.8(8) . . . . ?
C13 C14 C15 C16 -0.4(11) . . . . ?
C13 C14 C15 C20 -179.7(7) . . . . ?
C14 C15 C16 C17 179.1(7) . . . . ?
C20 C15 C16 C17 -1.5(11) . . . . ?
C14 C15 C16 C12 0.4(10) . . . . ?
C20 C15 C16 C12 179.8(6) . . . . ?
N4 C12 C16 C17 180.0(6) . . . . ?
N3 C12 C16 C17 2.6(9) . . . . ?
N4 C12 C16 C15 -1.2(10) . . . . ?
N3 C12 C16 C15 -178.6(6) . . . . ?
C15 C16 C17 C18 -180.0(7) . . . . ?
C12 C16 C17 C18 -1.3(10) . . . . ?
C16 C17 C18 C11 0.5(11) . . . . ?
N3 C11 C18 C17 -1.0(12) . . . . ?
C1 C11 C18 C17 -178.0(7) . . . . ?
C22 N5 C21 C28 -0.1(11) . . . . ?
Cu1 N5 C21 C28 -178.4(6) . . . . ?
C22 N5 C21 C1 176.5(6) . . . . ?
Cu1 N5 C21 C1 -1.9(9) . . . . ?
C2 C1 C21 N5 61.7(9) . . . . ?
C11 C1 C21 N5 -61.9(9) . . . . ?
C2 C1 C21 C28 -121.6(7) . . . . ?
C11 C1 C21 C28 114.8(7) . . . . ?
C23 N6 C22 N5 177.2(7) . . . . ?
C23 N6 C22 C26 0.6(11) . . . . ?
C21 N5 C22 N6 -178.3(7) . . . . ?
Cu1 N5 C22 N6 -0.1(9) . . . . ?
C21 N5 C22 C26 -1.6(10) . . . . ?
Cu1 N5 C22 C26 176.6(5) . . . . ?
C22 N6 C23 C24 -0.2(13) . . . . ?
C22 N6 C23 C29 178.5(8) . . . . ?
N6 C23 C24 C25 -0.5(15) . . . . ?
C29 C23 C24 C25 -179.1(10) . . . . ?
C23 C24 C25 C26 0.7(15) . . . . ?
C23 C24 C25 C30 179.2(10) . . . . ?
C24 C25 C26 C27 179.6(9) . . . . ?
C30 C25 C26 C27 1.1(15) . . . . ?
C24 C25 C26 C22 -0.3(13) . . . . ?
C30 C25 C26 C22 -178.8(9) . . . . ?
N6 C22 C26 C27 179.7(7) . . . . ?
N5 C22 C26 C27 3.3(11) . . . . ?
N6 C22 C26 C25 -0.4(11) . . . . ?
N5 C22 C26 C25 -176.9(7) . . . . ?
C25 C26 C27 C28 176.8(8) . . . . ?
C22 C26 C27 C28 -3.4(12) . . . . ?
C26 C27 C28 C21 1.8(13) . . . . ?
N5 C21 C28 C27 0.0(12) . . . . ?
C1 C21 C28 C27 -176.6(7) . . . . ?
C43 P1 C31 C32 20.2(7) . . . . ?
C37 P1 C31 C32 -85.6(7) . . . . ?
Cu1 P1 C31 C32 148.7(6) . . . . ?
C43 P1 C31 C36 -163.4(7) . . . . ?
C37 P1 C31 C36 90.7(7) . . . . ?
Cu1 P1 C31 C36 -35.0(7) . . . . ?
C36 C31 C32 C33 -1.0(12) . . . . ?
P1 C31 C32 C33 175.3(6) . . . . ?
C31 C32 C33 C34 0.0(14) . . . . ?
C32 C33 C34 C35 2.0(17) . . . . ?
C33 C34 C35 C36 -2.9(19) . . . . ?
C34 C35 C36 C31 1.9(18) . . . . ?
C32 C31 C36 C35 0.1(13) . . . . ?
P1 C31 C36 C35 -176.5(8) . . . . ?
C43 P1 C37 C38 95.8(7) . . . . ?
C31 P1 C37 C38 -158.9(7) . . . . ?
Cu1 P1 C37 C38 -32.3(8) . . . . ?
C43 P1 C37 C42 -86.5(7) . . . . ?
C31 P1 C37 C42 18.7(7) . . . . ?
Cu1 P1 C37 C42 145.3(6) . . . . ?
C42 C37 C38 C39 1.3(14) . . . . ?
P1 C37 C38 C39 179.1(8) . . . . ?
C37 C38 C39 C40 -0.8(16) . . . . ?
C38 C39 C40 C41 -0.2(16) . . . . ?
C39 C40 C41 C42 0.6(15) . . . . ?
C40 C41 C42 C37 -0.1(14) . . . . ?
C38 C37 C42 C41 -0.9(12) . . . . ?
P1 C37 C42 C41 -178.6(7) . . . . ?
C37 P1 C43 C48 15.6(7) . . . . ?
C31 P1 C43 C48 -89.4(7) . . . . ?
Cu1 P1 C43 C48 142.5(6) . . . . ?
C37 P1 C43 C44 -163.6(6) . . . . ?
C31 P1 C43 C44 91.4(7) . . . . ?
Cu1 P1 C43 C44 -36.6(7) . . . . ?
C48 C43 C44 C45 1.0(13) . . . . ?
P1 C43 C44 C45 -179.8(8) . . . . ?
C43 C44 C45 C46 -0.6(18) . . . . ?
C44 C45 C46 C47 -0.4(18) . . . . ?
C45 C46 C47 C48 0.9(16) . . . . ?
C46 C47 C48 C43 -0.5(14) . . . . ?
C44 C43 C48 C47 -0.4(12) . . . . ?
P1 C43 C48 C47 -179.6(7) . . . . ?
